data_7008584
loop_
_publ_author_name
'MacDougall, Dugald J.'
'Kennedy, Alan R.'
'Noll, Bruce C.'
'Henderson, Kenneth W.'

_publ_section_title
;
 Synthesis of mono- and geminal dimetalated carbanions of
 bis(phenylsulfonyl)methane using alkali metal bases and structural
 comparisons with lithiated bis(phenylsulfonyl)imides.
;
_journal_issue 12
_journal_name_full 'Dalton transactions (Cambridge, England : 2003)'
_journal_page_first 2084
_journal_page_last 2091
_journal_paper_doi 10.1039/b504730g
_journal_year 2005
_chemical_formula_sum 'C17 H19 Li O5 S2'
_chemical_formula_weight 374.38
_chemical_name_systematic
;
?
;
_space_group_IT_number 14
_symmetry_cell_setting monoclinic
_symmetry_space_group_name_Hall '-P 2yn'
_symmetry_space_group_name_H-M 'P 1 21/n 1'
_atom_sites_solution_hydrogens geom
_atom_sites_solution_primary direct
_atom_sites_solution_secondary difmap
_audit_creation_method SHELXL-97
_cell_angle_alpha 90.00
_cell_angle_beta 103.882(2)
_cell_angle_gamma 90.00
_cell_formula_units_Z 4
_cell_length_a 5.7976(4)
_cell_length_b 34.489(3)
_cell_length_c 9.0798(8)
_cell_measurement_temperature 123(2)
_cell_volume 1762.5(3)
_computing_data_collection 'Denzo & Collect'
_computing_structure_refinement 'SHELXL-97 (Sheldrick, 1997)'
_diffrn_ambient_temperature 123(2)
_diffrn_measured_fraction_theta_full 0.981
_diffrn_measured_fraction_theta_max 0.981
_diffrn_measurement_device_type 'Nonius Kappa CCD'
_diffrn_measurement_method 'phi and omega scans'
_diffrn_radiation_monochromator graphite
_diffrn_radiation_source 'fine-focus sealed tube'
_diffrn_radiation_type MoK\a
_diffrn_radiation_wavelength 0.71073
_diffrn_reflns_av_R_equivalents 0.0740
_diffrn_reflns_av_sigmaI/netI 0.0897
_diffrn_reflns_limit_h_max 6
_diffrn_reflns_limit_h_min -6
_diffrn_reflns_limit_k_max 28
_diffrn_reflns_limit_k_min -40
_diffrn_reflns_limit_l_max 10
_diffrn_reflns_limit_l_min -10
_diffrn_reflns_number 9751
_diffrn_reflns_theta_full 24.72
_diffrn_reflns_theta_max 24.72
_diffrn_reflns_theta_min 2.36
_exptl_absorpt_coefficient_mu 0.326
_exptl_absorpt_correction_type none
_exptl_crystal_colour 'clear colorless'
_exptl_crystal_density_diffrn 1.411
_exptl_crystal_density_method 'not measured'
_exptl_crystal_description needle
_exptl_crystal_F_000 784
_exptl_crystal_size_max 0.51
_exptl_crystal_size_mid 0.20
_exptl_crystal_size_min 0.16
_refine_diff_density_max 0.399
_refine_diff_density_min -0.310
_refine_diff_density_rms 0.067
_refine_ls_extinction_method none
_refine_ls_goodness_of_fit_ref 1.011
_refine_ls_hydrogen_treatment mixed
_refine_ls_matrix_type full
_refine_ls_number_parameters 235
_refine_ls_number_reflns 2947
_refine_ls_number_restraints 0
_refine_ls_restrained_S_all 1.011
_refine_ls_R_factor_all 0.1131
_refine_ls_R_factor_gt 0.0559
_refine_ls_shift/su_max 0.001
_refine_ls_shift/su_mean 0.000
_refine_ls_structure_factor_coef Fsqd
_refine_ls_weighting_details 'calc w=1/[\s^2^(Fo^2^)+(0.0536P)^2^+1.4060P] where P=(Fo^2^+2Fc^2^)/3'
_refine_ls_weighting_scheme calc
_refine_ls_wR_factor_gt 0.1149
_refine_ls_wR_factor_ref 0.1339
_reflns_number_gt 1784
_reflns_number_total 2947
_reflns_threshold_expression I>2sigma(I)
_cod_data_source_file b504730g.txt
_cod_data_source_block lithiate
_cod_original_sg_symbol_H-M P21/n
_cod_database_code 7008584

loop_
_symmetry_equiv_pos_as_xyz
'x, y, z'
'-x+1/2, y+1/2, -z+1/2'
'-x, -y, -z'
'x-1/2, -y-1/2, z-1/2'

loop_
_atom_site_label
_atom_site_type_symbol
_atom_site_fract_x
_atom_site_fract_y
_atom_site_fract_z
_atom_site_U_iso_or_equiv
_atom_site_adp_type
_atom_site_occupancy
_atom_site_symmetry_multiplicity
_atom_site_calc_flag
_atom_site_refinement_flags
_atom_site_disorder_assembly
_atom_site_disorder_group
Li1 Li -0.3902(12) 0.0731(2) 0.5954(7) 0.0359(18) Uani 1 1 d . . .
S1 S 0.14530(19) 0.08701(3) 0.70861(11) 0.0288(3) Uani 1 1 d . . .
S2 S -0.13517(19) 0.14898(3) 0.53198(11) 0.0296(3) Uani 1 1 d . . .
O1 O 0.3748(5) 0.06914(7) 0.7146(3) 0.0323(7) Uani 1 1 d . . .
O2 O -0.0562(5) 0.06086(7) 0.6922(3) 0.0316(7) Uani 1 1 d . . .
O3 O -0.1644(5) 0.16561(8) 0.3826(3) 0.0392(8) Uani 1 1 d . . .
O4 O -0.3381(5) 0.12868(7) 0.5648(3) 0.0355(7) Uani 1 1 d . . .
O5 O -0.4754(5) 0.04495(8) 0.4117(3) 0.0437(8) Uani 1 1 d . . .
C1 C 0.0997(8) 0.11946(12) 0.5667(4) 0.0282(10) Uani 1 1 d . . .
C2 C -0.0828(7) 0.18907(11) 0.6582(4) 0.0265(10) Uani 1 1 d . . .
C3 C -0.2295(8) 0.19594(13) 0.7551(5) 0.0432(12) Uani 1 1 d . . .
H3 H -0.3612 0.1795 0.7539 0.052 Uiso 1 1 calc R . .
C4 C -0.1821(10) 0.22702(14) 0.8535(5) 0.0562(14) Uani 1 1 d . . .
H4 H -0.2798 0.2315 0.9221 0.067 Uiso 1 1 calc R . .
C5 C 0.0038(10) 0.25134(14) 0.8532(6) 0.0537(14) Uani 1 1 d . . .
H5 H 0.0343 0.2726 0.9215 0.064 Uiso 1 1 calc R . .
C6 C 0.1467(8) 0.24520(13) 0.7550(5) 0.0453(12) Uani 1 1 d . . .
H6 H 0.2736 0.2625 0.7532 0.054 Uiso 1 1 calc R . .
C7 C 0.1041(8) 0.21356(12) 0.6586(5) 0.0392(11) Uani 1 1 d . . .
H7 H 0.2049 0.2087 0.5921 0.047 Uiso 1 1 calc R . .
C8 C 0.1665(7) 0.11049(11) 0.8852(4) 0.0274(10) Uani 1 1 d . . .
C9 C -0.0080(8) 0.10592(12) 0.9640(5) 0.0366(11) Uani 1 1 d . . .
H9 H -0.1387 0.0891 0.9266 0.044 Uiso 1 1 calc R . .
C10 C 0.0097(8) 0.12620(13) 1.0987(5) 0.0444(12) Uani 1 1 d . . .
H10 H -0.1089 0.1231 1.1540 0.053 Uiso 1 1 calc R . .
C11 C 0.1981(9) 0.15059(14) 1.1517(5) 0.0470(12) Uani 1 1 d . . .
H11 H 0.2079 0.1645 1.2434 0.056 Uiso 1 1 calc R . .
C12 C 0.3737(8) 0.15524(13) 1.0739(5) 0.0466(13) Uani 1 1 d . . .
H12 H 0.5045 0.1720 1.1118 0.056 Uiso 1 1 calc R . .
C13 C 0.3563(8) 0.13506(12) 0.9394(5) 0.0386(11) Uani 1 1 d . . .
H13 H 0.4753 0.1382 0.8844 0.046 Uiso 1 1 calc R . .
C14 C -0.7092(8) 0.03505(13) 0.3277(5) 0.0444(12) Uani 1 1 d . B .
H14A H -0.8138 0.0581 0.3135 0.053 Uiso 1 1 calc R . .
H14B H -0.7786 0.0149 0.3815 0.053 Uiso 1 1 calc R . .
C15 C -0.6826(8) 0.02002(13) 0.1761(5) 0.0455(12) Uani 1 1 d . . .
H15A H -0.6744 -0.0087 0.1759 0.055 Uiso 1 1 calc R B .
H15B H -0.8165 0.0286 0.0929 0.055 Uiso 1 1 calc R . .
C16 C -0.4511(9) 0.03775(15) 0.1609(5) 0.0580(14) Uani 1 1 d . B .
H16A H -0.3729 0.0214 0.0976 0.070 Uiso 1 1 calc R A 1
H16B H -0.4761 0.0641 0.1163 0.070 Uiso 1 1 calc R A 1
C17 C -0.3088(11) 0.0391(3) 0.3218(7) 0.043(3) Uani 0.768(16) 1 d P B 1
H17A H -0.2214 0.0145 0.3496 0.052 Uiso 0.768(16) 1 calc PR B 1
H17B H -0.1929 0.0607 0.3362 0.052 Uiso 0.768(16) 1 calc PR B 1
C17A C -0.376(4) 0.0647(9) 0.277(2) 0.039(7) Uiso 0.232(16) 1 d P B 2
H17C H -0.4471 0.0906 0.2494 0.047 Uiso 0.232(16) 1 calc PR B 2
H17D H -0.2003 0.0671 0.3058 0.047 Uiso 0.232(16) 1 calc PR B 2
H1 H 0.236(7) 0.1290(11) 0.546(4) 0.046(13) Uiso 1 1 d . . .

loop_
_atom_site_aniso_label
_atom_site_aniso_U_11
_atom_site_aniso_U_22
_atom_site_aniso_U_33
_atom_site_aniso_U_23
_atom_site_aniso_U_13
_atom_site_aniso_U_12
Li1 0.035(4) 0.044(5) 0.030(4) -0.003(3) 0.010(3) 0.001(3)
S1 0.0298(6) 0.0320(6) 0.0257(6) 0.0014(5) 0.0089(4) 0.0019(5)
S2 0.0313(6) 0.0325(6) 0.0245(6) -0.0012(5) 0.0056(4) 0.0011(5)
O1 0.0307(17) 0.0360(17) 0.0314(16) 0.0030(13) 0.0097(13) 0.0083(13)
O2 0.0298(17) 0.0344(16) 0.0318(16) -0.0006(13) 0.0096(13) -0.0042(13)
O3 0.051(2) 0.0423(18) 0.0220(15) 0.0073(13) 0.0049(14) 0.0087(15)
O4 0.0255(16) 0.0336(17) 0.0476(18) -0.0050(14) 0.0095(14) -0.0032(13)
O5 0.0332(19) 0.059(2) 0.0406(18) -0.0201(16) 0.0126(15) -0.0092(16)
C1 0.029(3) 0.030(2) 0.027(2) -0.0033(19) 0.010(2) 0.000(2)
C2 0.029(2) 0.031(2) 0.021(2) 0.0013(18) 0.0075(18) 0.001(2)
C3 0.049(3) 0.039(3) 0.046(3) -0.006(2) 0.021(2) -0.010(2)
C4 0.072(4) 0.058(4) 0.048(3) -0.020(3) 0.034(3) -0.009(3)
C5 0.076(4) 0.039(3) 0.045(3) -0.013(2) 0.012(3) -0.008(3)
C6 0.042(3) 0.039(3) 0.054(3) -0.004(2) 0.010(3) -0.011(2)
C7 0.045(3) 0.037(3) 0.040(3) -0.006(2) 0.019(2) -0.004(2)
C8 0.026(2) 0.033(2) 0.023(2) 0.0011(19) 0.0038(18) 0.003(2)
C9 0.031(3) 0.044(3) 0.035(3) 0.000(2) 0.009(2) -0.001(2)
C10 0.047(3) 0.062(3) 0.029(2) -0.001(2) 0.017(2) 0.003(3)
C11 0.054(3) 0.057(3) 0.028(2) -0.005(2) 0.007(2) 0.002(3)
C12 0.050(3) 0.054(3) 0.031(3) -0.006(2) 0.000(2) -0.012(2)
C13 0.036(3) 0.049(3) 0.032(3) 0.002(2) 0.010(2) -0.006(2)
C14 0.035(3) 0.047(3) 0.048(3) -0.007(2) 0.004(2) -0.005(2)
C15 0.050(3) 0.048(3) 0.033(3) -0.004(2) -0.001(2) -0.007(2)
C16 0.072(4) 0.067(4) 0.037(3) -0.001(3) 0.017(3) -0.014(3)
C17 0.037(4) 0.057(6) 0.039(4) -0.011(4) 0.017(3) -0.005(3)

loop_
_atom_type_symbol
_atom_type_description
_atom_type_scat_dispersion_real
_atom_type_scat_dispersion_imag
_atom_type_scat_source
Li Li -0.0003 0.0001 'International Tables Vol C Tables 4.2.6.8 and 6.1.1.4'
S S 0.1246 0.1234 'International Tables Vol C Tables 4.2.6.8 and 6.1.1.4'
O O 0.0106 0.0060 'International Tables Vol C Tables 4.2.6.8 and 6.1.1.4'
C C 0.0033 0.0016 'International Tables Vol C Tables 4.2.6.8 and 6.1.1.4'
H H 0.0000 0.0000 'International Tables Vol C Tables 4.2.6.8 and 6.1.1.4'

loop_
_geom_angle_atom_site_label_1
_geom_angle_atom_site_label_2
_geom_angle_atom_site_label_3
_geom_angle
_geom_angle_site_symmetry_1
_geom_angle_site_symmetry_3
_geom_angle_publ_flag
O5 Li1 O1 112.8(4) . 1_455 ?
O5 Li1 O2 107.8(3) . . ?
O1 Li1 O2 118.9(4) 1_455 . ?
O5 Li1 O4 113.0(4) . . ?
O1 Li1 O4 107.4(3) 1_455 . ?
O2 Li1 O4 95.9(3) . . ?
O2 S1 O1 116.47(16) . . ?
O2 S1 C1 111.10(19) . . ?
O1 S1 C1 106.56(19) . . ?
O2 S1 C8 104.79(17) . . ?
O1 S1 C8 107.16(17) . . ?
C1 S1 C8 110.70(18) . . ?
O3 S2 O4 117.60(18) . . ?
O3 S2 C1 109.03(19) . . ?
O4 S2 C1 109.3(2) . . ?
O3 S2 C2 105.10(17) . . ?
O4 S2 C2 105.24(17) . . ?
C1 S2 C2 110.36(19) . . ?
S1 O1 Li1 135.1(3) . 1_655 ?
S1 O2 Li1 126.3(3) . . ?
S2 O4 Li1 130.8(3) . . ?
C17 O5 C14 110.4(4) . . ?
C17 O5 C17A 38.0(9) . . ?
C14 O5 C17A 99.4(8) . . ?
C17 O5 Li1 120.7(4) . . ?
C14 O5 Li1 127.4(3) . . ?
C17A O5 Li1 112.6(8) . . ?
S2 C1 S1 121.5(3) . . ?
S2 C1 H1 117(3) . . ?
S1 C1 H1 114(3) . . ?
C7 C2 C3 119.9(4) . . ?
C7 C2 S2 119.5(3) . . ?
C3 C2 S2 120.6(3) . . ?
C4 C3 C2 119.2(4) . . ?
C4 C3 H3 120.4 . . ?
C2 C3 H3 120.4 . . ?
C5 C4 C3 120.7(5) . . ?
C5 C4 H4 119.7 . . ?
C3 C4 H4 119.7 . . ?
C4 C5 C6 120.4(4) . . ?
C4 C5 H5 119.8 . . ?
C6 C5 H5 119.8 . . ?
C5 C6 C7 119.3(4) . . ?
C5 C6 H6 120.4 . . ?
C7 C6 H6 120.4 . . ?
C2 C7 C6 120.5(4) . . ?
C2 C7 H7 119.8 . . ?
C6 C7 H7 119.8 . . ?
C9 C8 C13 120.3(4) . . ?
C9 C8 S1 121.0(3) . . ?
C13 C8 S1 118.6(3) . . ?
C8 C9 C10 119.3(4) . . ?
C8 C9 H9 120.3 . . ?
C10 C9 H9 120.3 . . ?
C11 C10 C9 120.1(4) . . ?
C11 C10 H10 119.9 . . ?
C9 C10 H10 119.9 . . ?
C10 C11 C12 120.9(4) . . ?
C10 C11 H11 119.5 . . ?
C12 C11 H11 119.5 . . ?
C11 C12 C13 119.0(4) . . ?
C11 C12 H12 120.5 . . ?
C13 C12 H12 120.5 . . ?
C8 C13 C12 120.3(4) . . ?
C8 C13 H13 119.9 . . ?
C12 C13 H13 119.9 . . ?
O5 C14 C15 106.1(4) . . ?
O5 C14 H14A 110.5 . . ?
C15 C14 H14A 110.5 . . ?
O5 C14 H14B 110.5 . . ?
C15 C14 H14B 110.5 . . ?
H14A C14 H14B 108.7 . . ?
C16 C15 C14 103.4(4) . . ?
C16 C15 H15A 111.1 . . ?
C14 C15 H15A 111.1 . . ?
C16 C15 H15B 111.1 . . ?
C14 C15 H15B 111.1 . . ?
H15A C15 H15B 109.1 . . ?
C17A C16 C17 40.6(11) . . ?
C17A C16 C15 108.9(9) . . ?
C17 C16 C15 102.6(4) . . ?
C17A C16 H16A 135.6 . . ?
C17 C16 H16A 111.3 . . ?
C15 C16 H16A 111.3 . . ?
C17A C16 H16B 71.8 . . ?
C17 C16 H16B 111.3 . . ?
C15 C16 H16B 111.3 . . ?
H16A C16 H16B 109.2 . . ?
O5 C17 C16 105.9(5) . . ?
O5 C17 H17A 110.6 . . ?
C16 C17 H17A 110.6 . . ?
O5 C17 H17B 110.6 . . ?
C16 C17 H17B 110.6 . . ?
H17A C17 H17B 108.7 . . ?
C16 C17A O5 100.7(14) . . ?
C16 C17A H17C 111.6 . . ?
O5 C17A H17C 111.6 . . ?
C16 C17A H17D 111.6 . . ?
O5 C17A H17D 111.6 . . ?
H17C C17A H17D 109.4 . . ?

loop_
_geom_bond_atom_site_label_1
_geom_bond_atom_site_label_2
_geom_bond_distance
_geom_bond_site_symmetry_2
_geom_bond_publ_flag
Li1 O5 1.890(7) . ?
Li1 O1 1.937(7) 1_455 ?
Li1 O2 1.970(7) . ?
Li1 O4 1.972(7) . ?
S1 O2 1.455(3) . ?
S1 O1 1.455(3) . ?
S1 C1 1.679(4) . ?
S1 C8 1.774(4) . ?
S2 O3 1.445(3) . ?
S2 O4 1.460(3) . ?
S2 C1 1.669(4) . ?
S2 C2 1.775(4) . ?
O1 Li1 1.937(7) 1_655 ?
O5 C17 1.420(6) . ?
O5 C14 1.428(5) . ?
O5 C17A 1.62(2) . ?
C1 H1 0.92(4) . ?
C2 C7 1.373(5) . ?
C2 C3 1.383(5) . ?
C3 C4 1.380(6) . ?
C3 H3 0.9500 . ?
C4 C5 1.366(6) . ?
C4 H4 0.9500 . ?
C5 C6 1.372(6) . ?
C5 H5 0.9500 . ?
C6 C7 1.384(6) . ?
C6 H6 0.9500 . ?
C7 H7 0.9500 . ?
C8 C9 1.381(5) . ?
C8 C13 1.383(5) . ?
C9 C10 1.391(6) . ?
C9 H9 0.9500 . ?
C10 C11 1.371(6) . ?
C10 H10 0.9500 . ?
C11 C12 1.381(6) . ?
C11 H11 0.9500 . ?
C12 C13 1.388(6) . ?
C12 H12 0.9500 . ?
C13 H13 0.9500 . ?
C14 C15 1.513(6) . ?
C14 H14A 0.9900 . ?
C14 H14B 0.9900 . ?
C15 C16 1.511(6) . ?
C15 H15A 0.9900 . ?
C15 H15B 0.9900 . ?
C16 C17A 1.40(2) . ?
C16 C17 1.496(8) . ?
C16 H16A 0.9900 . ?
C16 H16B 0.9900 . ?
C17 H17A 0.9900 . ?
C17 H17B 0.9900 . ?
C17A H17C 0.9900 . ?
C17A H17D 0.9900 . ?

loop_
_geom_torsion_atom_site_label_1
_geom_torsion_atom_site_label_2
_geom_torsion_atom_site_label_3
_geom_torsion_atom_site_label_4
_geom_torsion
_geom_torsion_site_symmetry_1
_geom_torsion_site_symmetry_2
_geom_torsion_site_symmetry_3
_geom_torsion_site_symmetry_4
_geom_torsion_publ_flag
O2 S1 O1 Li1 121.0(4) . . . 1_655 ?
C1 S1 O1 Li1 -3.6(4) . . . 1_655 ?
C8 S1 O1 Li1 -122.1(4) . . . 1_655 ?
O1 S1 O2 Li1 -151.7(3) . . . . ?
C1 S1 O2 Li1 -29.4(3) . . . . ?
C8 S1 O2 Li1 90.2(3) . . . . ?
O5 Li1 O2 S1 109.9(3) . . . . ?
O1 Li1 O2 S1 -120.2(4) 1_455 . . . ?
O4 Li1 O2 S1 -6.6(4) . . . . ?
O3 S2 O4 Li1 109.9(3) . . . . ?
C1 S2 O4 Li1 -15.0(4) . . . . ?
C2 S2 O4 Li1 -133.5(3) . . . . ?
O5 Li1 O4 S2 -78.6(5) . . . . ?
O1 Li1 O4 S2 156.3(3) 1_455 . . . ?
O2 Li1 O4 S2 33.5(4) . . . . ?
O1 Li1 O5 C17 -169.5(6) 1_455 . . . ?
O2 Li1 O5 C17 -36.3(6) . . . . ?
O4 Li1 O5 C17 68.4(6) . . . . ?
O1 Li1 O5 C14 25.9(6) 1_455 . . . ?
O2 Li1 O5 C14 159.2(4) . . . . ?
O4 Li1 O5 C14 -96.1(5) . . . . ?
O1 Li1 O5 C17A 148.7(12) 1_455 . . . ?
O2 Li1 O5 C17A -78.1(12) . . . . ?
O4 Li1 O5 C17A 26.6(12) . . . . ?
O3 S2 C1 S1 -164.4(2) . . . . ?
O4 S2 C1 S1 -34.6(3) . . . . ?
C2 S2 C1 S1 80.7(3) . . . . ?
O2 S1 C1 S2 57.4(3) . . . . ?
O1 S1 C1 S2 -174.7(2) . . . . ?
C8 S1 C1 S2 -58.6(3) . . . . ?
O3 S2 C2 C7 -57.1(4) . . . . ?
O4 S2 C2 C7 178.0(3) . . . . ?
C1 S2 C2 C7 60.3(4) . . . . ?
O3 S2 C2 C3 122.4(4) . . . . ?
O4 S2 C2 C3 -2.4(4) . . . . ?
C1 S2 C2 C3 -120.2(4) . . . . ?
C7 C2 C3 C4 -1.4(7) . . . . ?
S2 C2 C3 C4 179.1(4) . . . . ?
C2 C3 C4 C5 1.6(8) . . . . ?
C3 C4 C5 C6 -0.1(8) . . . . ?
C4 C5 C6 C7 -1.5(8) . . . . ?
C3 C2 C7 C6 -0.2(7) . . . . ?
S2 C2 C7 C6 179.4(3) . . . . ?
C5 C6 C7 C2 1.6(7) . . . . ?
O2 S1 C8 C9 -8.5(4) . . . . ?
O1 S1 C8 C9 -132.9(3) . . . . ?
C1 S1 C8 C9 111.3(4) . . . . ?
O2 S1 C8 C13 174.5(3) . . . . ?
O1 S1 C8 C13 50.2(4) . . . . ?
C1 S1 C8 C13 -65.6(4) . . . . ?
C13 C8 C9 C10 -0.2(6) . . . . ?
S1 C8 C9 C10 -177.1(3) . . . . ?
C8 C9 C10 C11 0.4(6) . . . . ?
C9 C10 C11 C12 -0.6(7) . . . . ?
C10 C11 C12 C13 0.6(7) . . . . ?
C9 C8 C13 C12 0.3(6) . . . . ?
S1 C8 C13 C12 177.3(3) . . . . ?
C11 C12 C13 C8 -0.5(7) . . . . ?
C17 O5 C14 C15 2.9(6) . . . . ?
C17A O5 C14 C15 40.7(11) . . . . ?
Li1 O5 C14 C15 168.8(4) . . . . ?
O5 C14 C15 C16 -22.8(5) . . . . ?
C14 C15 C16 C17A -8.8(15) . . . . ?
C14 C15 C16 C17 33.0(6) . . . . ?
C14 O5 C17 C16 18.5(7) . . . . ?
C17A O5 C17 C16 -60.4(12) . . . . ?
Li1 O5 C17 C16 -148.4(4) . . . . ?
C17A C16 C17 O5 72.5(13) . . . . ?
C15 C16 C17 O5 -32.0(7) . . . . ?
C17 C16 C17A O5 -54.9(12) . . . . ?
C15 C16 C17A O5 32.4(18) . . . . ?
C17 O5 C17A C16 65.6(15) . . . . ?
C14 O5 C17A C16 -45.6(16) . . . . ?
Li1 O5 C17A C16 177.1(11) . . . . ?
